data_4334087
loop_
_publ_author_name
'Yu Pan'
'Tieqi Xu'
'Guan-Wen Yang'
'Kun Jin'
'Xiao-Bing Lu'

_publ_section_title
;
 Bis(oxazolinyl)phenyl-Ligated Rare-Earth-Metal Complexes: Highly
 Regioselective Catalysts for cis-1,4-Polymerization of Isoprene
;
_journal_name_full 'Inorganic Chemistry'
_journal_page_first 2802
_journal_page_last 2808
_journal_paper_doi 10.1021/ic300976p
_journal_volume 52
_journal_year 2013
_chemical_absolute_configuration rm
_chemical_formula_sum 'C26 H39 Cl2 N2 O4 Y'
_chemical_formula_weight 603.40
_chemical_name_systematic
; 
 ? 
;
_space_group_IT_number 5
_symmetry_cell_setting monoclinic
_symmetry_space_group_name_Hall 'C 2y'
_symmetry_space_group_name_H-M 'C 1 2 1'
_atom_sites_solution_hydrogens geom
_atom_sites_solution_primary direct
_atom_sites_solution_secondary difmap
_audit_creation_method SHELXL-97
_cell_angle_alpha 90.00
_cell_angle_beta 94.730(2)
_cell_angle_gamma 90.00
_cell_formula_units_Z 2
_cell_length_a 11.2272(3)
_cell_length_b 14.6423(3)
_cell_length_c 8.50860(10)
_cell_measurement_reflns_used 5641
_cell_measurement_temperature 296(2)
_cell_measurement_theta_max 27.56
_cell_measurement_theta_min 2.29
_cell_volume 1393.98(5)
_computing_molecular_graphics 'Bruker SHELXTL'
_computing_publication_material 'Bruker SHELXTL'
_computing_structure_refinement 'SHELXL-97 (Sheldrick, 1997)'
_computing_structure_solution 'SHELXS-97 (Sheldrick, 1990)'
_diffrn_ambient_temperature 296(2)
_diffrn_detector_area_resol_mean 0.01
_diffrn_measured_fraction_theta_full 0.997
_diffrn_measured_fraction_theta_max 0.997
_diffrn_measurement_device_type 'Bruker Smart Apex CCD'
_diffrn_measurement_method \w-2\q
_diffrn_radiation_monochromator graphite
_diffrn_radiation_source 'fine-focus sealed tube'
_diffrn_radiation_type MoK\a
_diffrn_radiation_wavelength 0.71073
_diffrn_reflns_av_R_equivalents 0.0231
_diffrn_reflns_av_sigmaI/netI 0.0541
_diffrn_reflns_limit_h_max 14
_diffrn_reflns_limit_h_min -10
_diffrn_reflns_limit_k_max 18
_diffrn_reflns_limit_k_min -18
_diffrn_reflns_limit_l_max 11
_diffrn_reflns_limit_l_min -10
_diffrn_reflns_number 5641
_diffrn_reflns_theta_full 27.56
_diffrn_reflns_theta_max 27.56
_diffrn_reflns_theta_min 2.29
_diffrn_standards_decay_% none
_diffrn_standards_interval_count 0
_diffrn_standards_interval_time 0
_diffrn_standards_number 0
_exptl_absorpt_coefficient_mu 2.317
_exptl_absorpt_correction_T_max 0.900
_exptl_absorpt_correction_T_min 0.800
_exptl_absorpt_correction_type empirical
_exptl_absorpt_process_details 'ABSCOR by T.Higashi 8 March, 1995'
_exptl_crystal_colour colorless
_exptl_crystal_density_diffrn 1.438
_exptl_crystal_description block
_exptl_crystal_F_000 628
_exptl_crystal_size_max 0.18
_exptl_crystal_size_mid 0.16
_exptl_crystal_size_min 0.15
_refine_diff_density_max 0.300
_refine_diff_density_min -0.382
_refine_diff_density_rms 0.051
_refine_ls_abs_structure_details 'Flack H D (1983), Acta Cryst. A39, 876-881'
_refine_ls_abs_structure_Flack -0.018(3)
_refine_ls_extinction_method none
_refine_ls_goodness_of_fit_ref 1.009
_refine_ls_hydrogen_treatment constr
_refine_ls_matrix_type full
_refine_ls_number_parameters 160
_refine_ls_number_reflns 3060
_refine_ls_number_restraints 1
_refine_ls_restrained_S_all 1.009
_refine_ls_R_factor_all 0.0283
_refine_ls_R_factor_gt 0.0271
_refine_ls_shift/su_max 0.000
_refine_ls_shift/su_mean 0.000
_refine_ls_structure_factor_coef Fsqd
_refine_ls_weighting_details 'calc w=1/[\s^2^(Fo^2^)+(0.0236P)^2^+0.0000P] where P=(Fo^2^+2Fc^2^)/3'
_refine_ls_weighting_scheme calc
_refine_ls_wR_factor_gt 0.0587
_refine_ls_wR_factor_ref 0.0590
_reflns_number_gt 2957
_reflns_number_total 3060
_reflns_threshold_expression >2sigma(I)
_cod_data_source_file ic300976p_si_002_2.cif
_cod_data_source_block complex2
_cod_database_code 4334087

loop_
_symmetry_equiv_pos_as_xyz
'x, y, z'
'-x, y, -z'
'x+1/2, y+1/2, z'
'-x+1/2, y+1/2, -z'

loop_
_atom_site_label
_atom_site_type_symbol
_atom_site_fract_x
_atom_site_fract_y
_atom_site_fract_z
_atom_site_U_iso_or_equiv
_atom_site_adp_type
_atom_site_occupancy
_atom_site_symmetry_multiplicity
_atom_site_calc_flag
_atom_site_refinement_flags
Y1 Y 1.0000 0.394158(8) 1.0000 0.01908(8) Uani 1 2 d S
Cl1 Cl 0.80158(4) 0.40573(5) 0.81956(6) 0.03074(15) Uani 1 1 d .
O1 O 0.85340(17) 0.19829(13) 1.3610(2) 0.0389(5) Uani 1 1 d .
O2 O 0.92953(13) 0.52847(11) 1.13876(17) 0.0239(3) Uani 1 1 d .
N1 N 0.89833(16) 0.32438(14) 1.2266(2) 0.0260(4) Uani 1 1 d .
C1 C 1.0000 0.2293(2) 1.0000 0.0271(7) Uani 1 2 d S
C2 C 0.9504(2) 0.17913(16) 1.1181(3) 0.0303(5) Uani 1 1 d .
C3 C 0.9492(2) 0.08399(17) 1.1206(4) 0.0397(7) Uani 1 1 d .
H3A H 0.9154 0.0523 1.2006 0.048 Uiso 1 1 calc R
C4 C 1.0000 0.0377(3) 1.0000 0.0458(10) Uani 1 2 d S
H4 H 1.0000 -0.0258 1.0000 0.055 Uiso 1 2 calc SR
C5 C 0.9008(2) 0.23714(17) 1.2356(3) 0.0300(5) Uani 1 1 d .
C6 C 0.8251(2) 0.2738(2) 1.4625(3) 0.0393(6) Uani 1 1 d .
H6A H 0.8840 0.2790 1.5522 0.047 Uiso 1 1 calc R
H6B H 0.7467 0.2661 1.5006 0.047 Uiso 1 1 calc R
C7 C 0.8282(2) 0.35767(18) 1.3555(3) 0.0305(5) Uani 1 1 d .
H7A H 0.8723 0.4069 1.4125 0.037 Uiso 1 1 calc R
C8 C 0.70568(17) 0.3931(3) 1.2907(2) 0.0346(5) Uani 1 1 d .
H8A H 0.7190 0.4405 1.2128 0.042 Uiso 1 1 calc R
C9 C 0.6298(2) 0.3183(2) 1.2065(4) 0.0554(9) Uani 1 1 d .
H9A H 0.5541 0.3433 1.1669 0.083 Uiso 1 1 calc R
H9B H 0.6170 0.2699 1.2794 0.083 Uiso 1 1 calc R
H9C H 0.6705 0.2946 1.1203 0.083 Uiso 1 1 calc R
C10 C 0.6410(3) 0.4372(2) 1.4212(3) 0.0549(9) Uani 1 1 d .
H10A H 0.5644 0.4590 1.3787 0.082 Uiso 1 1 calc R
H10B H 0.6875 0.4874 1.4652 0.082 Uiso 1 1 calc R
H10C H 0.6303 0.3929 1.5021 0.082 Uiso 1 1 calc R
C11 C 0.9841(2) 0.56780(16) 1.2832(3) 0.0272(5) Uani 1 1 d .
H11A H 1.0549 0.6025 1.2627 0.033 Uiso 1 1 calc R
H11B H 1.0068 0.5203 1.3594 0.033 Uiso 1 1 calc R
C12 C 0.8894(2) 0.6302(2) 1.3445(4) 0.0391(7) Uani 1 1 d .
H12A H 0.9240 0.6884 1.3781 0.047 Uiso 1 1 calc R
H12B H 0.8541 0.6022 1.4330 0.047 Uiso 1 1 calc R
C13 C 0.7955(3) 0.6430(2) 1.2049(3) 0.0423(7) Uani 1 1 d .
H13A H 0.7205 0.6144 1.2259 0.051 Uiso 1 1 calc R
H13B H 0.7814 0.7073 1.1833 0.051 Uiso 1 1 calc R
C14 C 0.8490(2) 0.59733(18) 1.0696(3) 0.0343(6) Uani 1 1 d .
H14A H 0.7871 0.5695 0.9990 0.041 Uiso 1 1 calc R
H14B H 0.8921 0.6412 1.0105 0.041 Uiso 1 1 calc R

loop_
_atom_site_aniso_label
_atom_site_aniso_U_11
_atom_site_aniso_U_22
_atom_site_aniso_U_33
_atom_site_aniso_U_23
_atom_site_aniso_U_13
_atom_site_aniso_U_12
Y1 0.01967(12) 0.01781(14) 0.01992(13) 0.000 0.00252(9) 0.000
Cl1 0.0268(2) 0.0310(4) 0.0329(3) -0.0038(3) -0.0062(2) 0.0008(3)
O1 0.0405(10) 0.0373(12) 0.0388(10) 0.0200(9) 0.0014(9) -0.0101(9)
O2 0.0262(8) 0.0235(9) 0.0218(8) -0.0033(6) 0.0008(6) 0.0051(6)
N1 0.0250(9) 0.0279(11) 0.0253(9) 0.0050(8) 0.0032(8) -0.0058(8)
C1 0.0251(15) 0.0224(17) 0.0323(17) 0.000 -0.0056(13) 0.000
C2 0.0271(11) 0.0257(13) 0.0364(13) 0.0044(10) -0.0081(10) -0.0048(9)
C3 0.0375(14) 0.0236(13) 0.0547(17) 0.0085(12) -0.0157(13) -0.0060(11)
C4 0.047(2) 0.0169(18) 0.069(3) 0.000 -0.023(2) 0.000
C5 0.0255(11) 0.0307(14) 0.0322(13) 0.0096(10) -0.0064(10) -0.0073(10)
C6 0.0319(13) 0.0538(18) 0.0328(13) 0.0172(12) 0.0057(11) -0.0035(12)
C7 0.0267(11) 0.0393(14) 0.0261(12) 0.0041(10) 0.0059(9) -0.0079(9)
C8 0.0264(9) 0.0434(13) 0.0347(11) 0.0119(17) 0.0073(8) -0.0024(16)
C9 0.0351(14) 0.057(2) 0.071(2) 0.0211(17) -0.0139(15) -0.0113(14)
C10 0.0361(15) 0.083(2) 0.0482(17) 0.0163(16) 0.0186(13) 0.0137(14)
C11 0.0285(12) 0.0308(13) 0.0219(11) -0.0061(9) 0.0005(9) 0.0013(9)
C12 0.0358(14) 0.0480(19) 0.0332(14) -0.0145(13) 0.0011(11) 0.0088(13)
C13 0.0424(15) 0.0476(18) 0.0360(14) -0.0082(12) -0.0030(11) 0.0188(12)
C14 0.0392(13) 0.0348(15) 0.0280(13) -0.0002(10) -0.0027(10) 0.0152(11)

loop_
_atom_type_symbol
_atom_type_description
_atom_type_scat_dispersion_real
_atom_type_scat_dispersion_imag
_atom_type_scat_source
C C 0.0033 0.0016 'International Tables Vol C Tables 4.2.6.8 and 6.1.1.4'
H H 0.0000 0.0000 'International Tables Vol C Tables 4.2.6.8 and 6.1.1.4'
N N 0.0061 0.0033 'International Tables Vol C Tables 4.2.6.8 and 6.1.1.4'
O O 0.0106 0.0060 'International Tables Vol C Tables 4.2.6.8 and 6.1.1.4'
Y Y -2.7962 3.5667 'International Tables Vol C Tables 4.2.6.8 and 6.1.1.4'
Cl Cl 0.1484 0.1585 'International Tables Vol C Tables 4.2.6.8 and 6.1.1.4'

loop_
_geom_angle_atom_site_label_1
_geom_angle_atom_site_label_2
_geom_angle_atom_site_label_3
_geom_angle
_geom_angle_site_symmetry_1
_geom_angle_site_symmetry_3
C1 Y1 O2 143.14(4) . .
C1 Y1 O2 143.14(4) . 2_757
O2 Y1 O2 73.72(8) . 2_757
C1 Y1 N1 66.23(5) . 2_757
O2 Y1 N1 150.54(6) . 2_757
O2 Y1 N1 76.95(6) 2_757 2_757
C1 Y1 N1 66.23(5) . .
O2 Y1 N1 76.95(6) . .
O2 Y1 N1 150.54(6) 2_757 .
N1 Y1 N1 132.47(9) 2_757 .
C1 Y1 Cl1 93.731(17) . 2_757
O2 Y1 Cl1 87.61(4) . 2_757
O2 Y1 Cl1 86.42(4) 2_757 2_757
N1 Y1 Cl1 93.31(4) 2_757 2_757
N1 Y1 Cl1 89.70(4) . 2_757
C1 Y1 Cl1 93.731(17) . .
O2 Y1 Cl1 86.42(4) . .
O2 Y1 Cl1 87.61(4) 2_757 .
N1 Y1 Cl1 89.70(4) 2_757 .
N1 Y1 Cl1 93.31(4) . .
Cl1 Y1 Cl1 172.54(3) 2_757 .
C5 O1 C6 105.51(19) . .
C14 O2 C11 105.97(17) . .
C14 O2 Y1 125.26(13) . .
C11 O2 Y1 126.57(12) . .
C5 N1 C7 107.1(2) . .
C5 N1 Y1 116.02(17) . .
C7 N1 Y1 136.82(15) . .
C2 C1 C2 116.6(3) 2_757 .
C2 C1 Y1 121.72(16) 2_757 .
C2 C1 Y1 121.72(16) . .
C3 C2 C1 122.8(3) . .
C3 C2 C5 124.6(2) . .
C1 C2 C5 112.6(2) . .
C4 C3 C2 118.1(3) . .
C4 C3 H3A 121.0 . .
C2 C3 H3A 121.0 . .
C3 C4 C3 121.7(4) . 2_757
C3 C4 H4 119.1 . .
C3 C4 H4 119.1 2_757 .
N1 C5 O1 117.2(2) . .
N1 C5 C2 123.3(2) . .
O1 C5 C2 119.5(2) . .
O1 C6 C7 103.9(2) . .
O1 C6 H6A 111.0 . .
C7 C6 H6A 111.0 . .
O1 C6 H6B 111.0 . .
C7 C6 H6B 111.0 . .
H6A C6 H6B 109.0 . .
N1 C7 C8 111.13(18) . .
N1 C7 C6 102.5(2) . .
C8 C7 C6 115.0(2) . .
N1 C7 H7A 109.3 . .
C8 C7 H7A 109.3 . .
C6 C7 H7A 109.3 . .
C10 C8 C9 111.4(2) . .
C10 C8 C7 110.49(19) . .
C9 C8 C7 112.1(3) . .
C10 C8 H8A 107.5 . .
C9 C8 H8A 107.5 . .
C7 C8 H8A 107.5 . .
C8 C9 H9A 109.5 . .
C8 C9 H9B 109.5 . .
H9A C9 H9B 109.5 . .
C8 C9 H9C 109.5 . .
H9A C9 H9C 109.5 . .
H9B C9 H9C 109.5 . .
C8 C10 H10A 109.5 . .
C8 C10 H10B 109.5 . .
H10A C10 H10B 109.5 . .
C8 C10 H10C 109.5 . .
H10A C10 H10C 109.5 . .
H10B C10 H10C 109.5 . .
O2 C11 C12 105.70(18) . .
O2 C11 H11A 110.6 . .
C12 C11 H11A 110.6 . .
O2 C11 H11B 110.6 . .
C12 C11 H11B 110.6 . .
H11A C11 H11B 108.7 . .
C11 C12 C13 105.2(2) . .
C11 C12 H12A 110.7 . .
C13 C12 H12A 110.7 . .
C11 C12 H12B 110.7 . .
C13 C12 H12B 110.7 . .
H12A C12 H12B 108.8 . .
C14 C13 C12 104.3(2) . .
C14 C13 H13A 110.9 . .
C12 C13 H13A 110.9 . .
C14 C13 H13B 110.9 . .
C12 C13 H13B 110.9 . .
H13A C13 H13B 108.9 . .
O2 C14 C13 105.96(19) . .
O2 C14 H14A 110.5 . .
C13 C14 H14A 110.5 . .
O2 C14 H14B 110.5 . .
C13 C14 H14B 110.5 . .
H14A C14 H14B 108.7 . .

loop_
_geom_bond_atom_site_label_1
_geom_bond_atom_site_label_2
_geom_bond_distance
_geom_bond_site_symmetry_2
Y1 C1 2.414(3) .
Y1 O2 2.4580(15) .
Y1 O2 2.4580(15) 2_757
Y1 N1 2.5351(18) 2_757
Y1 N1 2.5351(18) .
Y1 Cl1 2.6047(5) 2_757
Y1 Cl1 2.6047(5) .
O1 C5 1.356(3) .
O1 C6 1.455(4) .
O2 C14 1.447(3) .
O2 C11 1.447(3) .
N1 C5 1.280(3) .
N1 C7 1.484(3) .
C1 C2 1.397(3) 2_757
C1 C2 1.397(3) .
C2 C3 1.393(3) .
C2 C5 1.457(4) .
C3 C4 1.391(4) .
C3 H3A 0.9300 .
C4 C3 1.391(4) 2_757
C4 H4 0.9300 .
C6 C7 1.530(3) .
C6 H6A 0.9700 .
C6 H6B 0.9700 .
C7 C8 1.530(3) .
C7 H7A 0.9800 .
C8 C10 1.520(4) .
C8 C9 1.529(4) .
C8 H8A 0.9800 .
C9 H9A 0.9600 .
C9 H9B 0.9600 .
C9 H9C 0.9600 .
C10 H10A 0.9600 .
C10 H10B 0.9600 .
C10 H10C 0.9600 .
C11 C12 1.526(3) .
C11 H11A 0.9700 .
C11 H11B 0.9700 .
C12 C13 1.534(4) .
C12 H12A 0.9700 .
C12 H12B 0.9700 .
C13 C14 1.500(3) .
C13 H13A 0.9700 .
C13 H13B 0.9700 .
C14 H14A 0.9700 .
C14 H14B 0.9700 .
